data_7015281
loop_
_publ_author_name
'Unverhau, Kerstin'
'Kehr, Gerald'
'Fr\"ohlich, Roland'
'Erker, Gerhard'

_publ_section_title
;
 Synthesis of [3]ferrocenophane-bridged Cp-amido zirconium complexes
 and ansa-zirconocene complexes and their use in catalytic
 polymerisation reactions.
;
_journal_issue 14
_journal_name_full 'Dalton transactions (Cambridge, England : 2003)'
_journal_page_first 3724
_journal_page_last 3736
_journal_paper_doi 10.1039/c0dt01430c
_journal_volume 40
_journal_year 2011
_chemical_formula_sum 'C23 H27 Cl Fe N2'
_chemical_formula_weight 422.77
_chemical_name_systematic
;
?
;
_space_group_IT_number 14
_symmetry_cell_setting monoclinic
_symmetry_space_group_name_Hall '-P 2ybc'
_symmetry_space_group_name_H-M 'P 1 21/c 1'
_atom_sites_solution_hydrogens geom
_atom_sites_solution_primary direct
_atom_sites_solution_secondary difmap
_audit_creation_method SHELXL-97
_cell_angle_alpha 90.00
_cell_angle_beta 97.385(1)
_cell_angle_gamma 90.00
_cell_formula_units_Z 4
_cell_length_a 9.4638(3)
_cell_length_b 12.4287(4)
_cell_length_c 17.3060(7)
_cell_measurement_reflns_used 4761
_cell_measurement_temperature 223(2)
_cell_measurement_theta_max 27.88
_cell_measurement_theta_min 0.41
_cell_volume 2018.69(12)
_computing_cell_refinement 'Collect (Nonius B.V., 1998)'
_computing_data_collection 'Collect (Nonius B.V., 1998)'
_computing_data_reduction 'Denzo-SMN (Otwinowski & Minor, 1997)'
_computing_molecular_graphics 'XP (BrukerAXS, 2000)'
_computing_publication_material 'SHELXL-97 (Sheldrick, 1997)'
_computing_structure_refinement 'SHELXL-97 (Sheldrick, 1997)'
_computing_structure_solution 'SHELXS-97 (Sheldrick, 1990)'
_diffrn_ambient_temperature 223(2)
_diffrn_measured_fraction_theta_full 0.995
_diffrn_measured_fraction_theta_max 0.995
_diffrn_measurement_device_type 'Nonius KappaCCD'
_diffrn_measurement_method '\w and \f scans'
_diffrn_radiation_monochromator graphite
_diffrn_radiation_source 'rotating anode Nonius FR591'
_diffrn_radiation_type MoK\a
_diffrn_radiation_wavelength 0.71073
_diffrn_reflns_av_R_equivalents 0.072
_diffrn_reflns_av_sigmaI/netI 0.0840
_diffrn_reflns_limit_h_max 12
_diffrn_reflns_limit_h_min -11
_diffrn_reflns_limit_k_max 15
_diffrn_reflns_limit_k_min -16
_diffrn_reflns_limit_l_max 22
_diffrn_reflns_limit_l_min -20
_diffrn_reflns_number 16549
_diffrn_reflns_theta_full 27.84
_diffrn_reflns_theta_max 27.84
_diffrn_reflns_theta_min 2.02
_exptl_absorpt_coefficient_mu 0.889
_exptl_absorpt_correction_T_max 0.8781
_exptl_absorpt_correction_T_min 0.7762
_exptl_absorpt_correction_type multi-scan
_exptl_absorpt_process_details 'SORTAV (Blessing, 1995 & 1997)'
_exptl_crystal_colour red
_exptl_crystal_density_diffrn 1.391
_exptl_crystal_density_method 'not measured'
_exptl_crystal_description block
_exptl_crystal_F_000 888
_exptl_crystal_size_max 0.30
_exptl_crystal_size_mid 0.20
_exptl_crystal_size_min 0.15
_refine_diff_density_max 0.443
_refine_diff_density_min -0.413
_refine_diff_density_rms 0.075
_refine_ls_extinction_method none
_refine_ls_goodness_of_fit_ref 1.014
_refine_ls_hydrogen_treatment constr
_refine_ls_matrix_type full
_refine_ls_number_parameters 247
_refine_ls_number_reflns 4786
_refine_ls_number_restraints 0
_refine_ls_restrained_S_all 1.014
_refine_ls_R_factor_all 0.1005
_refine_ls_R_factor_gt 0.0496
_refine_ls_shift/su_max 0.001
_refine_ls_shift/su_mean 0.000
_refine_ls_structure_factor_coef Fsqd
_refine_ls_weighting_details 'calc w=1/[\s^2^(Fo^2^)+(0.0568P)^2^+0.0000P] where P=(Fo^2^+2Fc^2^)/3'
_refine_ls_weighting_scheme calc
_refine_ls_wR_factor_gt 0.1058
_refine_ls_wR_factor_ref 0.1227
_reflns_number_gt 3002
_reflns_number_total 4786
_reflns_threshold_expression >2sigma(I)
_cod_data_source_file c0dt01430c.txt
_cod_data_source_block erk4330
_cod_original_sg_symbol_H-M P21/c
_cod_database_code 7015281

loop_
_symmetry_equiv_pos_as_xyz
'x, y, z'
'-x, y+1/2, -z+1/2'
'-x, -y, -z'
'x, -y-1/2, z-1/2'

loop_
_atom_site_label
_atom_site_type_symbol
_atom_site_fract_x
_atom_site_fract_y
_atom_site_fract_z
_atom_site_U_iso_or_equiv
_atom_site_adp_type
_atom_site_occupancy
_atom_site_symmetry_multiplicity
_atom_site_calc_flag
_atom_site_refinement_flags
_atom_site_disorder_assembly
_atom_site_disorder_group
Fe1 Fe 0.96281(4) 0.30483(3) 0.16054(2) 0.03137(14) Uani 1 1 d . . .
N1 N 1.3039(2) 0.11784(18) 0.07442(13) 0.0341(6) Uani 1 1 d . . .
H1 H 1.3026 0.0828 0.0275 0.041 Uiso 1 1 calc R . .
N2 N 1.2708(2) 0.37716(19) 0.17059(13) 0.0330(6) Uani 1 1 d . . .
C1 C 0.9024(3) 0.3307(2) 0.04527(16) 0.0345(7) Uani 1 1 d . . .
C2 C 0.7865(3) 0.2885(2) 0.08023(17) 0.0395(7) Uani 1 1 d . . .
H2 H 0.7377 0.2243 0.0657 0.047 Uiso 1 1 calc R . .
C3 C 0.7565(3) 0.3586(3) 0.14044(18) 0.0446(8) Uani 1 1 d . . .
H3 H 0.6851 0.3485 0.1728 0.054 Uiso 1 1 calc R . .
C4 C 0.8521(3) 0.4465(3) 0.14357(18) 0.0431(8) Uani 1 1 d . . .
H4 H 0.8554 0.5050 0.1781 0.052 Uiso 1 1 calc R . .
C5 C 0.9422(3) 0.4302(2) 0.08510(17) 0.0391(7) Uani 1 1 d . . .
H5 H 1.0156 0.4766 0.0742 0.047 Uiso 1 1 calc R . .
C6 C 0.9766(3) 0.2805(2) -0.01809(16) 0.0344(7) Uani 1 1 d . . .
H6 H 0.9751 0.3351 -0.0598 0.041 Uiso 1 1 calc R . .
C7 C 0.8957(3) 0.1833(2) -0.05468(17) 0.0428(8) Uani 1 1 d . . .
H7A H 0.8805 0.1321 -0.0142 0.064 Uiso 1 1 calc R . .
H7B H 0.9507 0.1495 -0.0916 0.064 Uiso 1 1 calc R . .
H7C H 0.8044 0.2064 -0.0815 0.064 Uiso 1 1 calc R . .
C8 C 1.1346(3) 0.2556(2) 0.00889(15) 0.0337(7) Uani 1 1 d . . .
H8A H 1.1792 0.2314 -0.0361 0.040 Uiso 1 1 calc R . .
H8B H 1.1824 0.3220 0.0283 0.040 Uiso 1 1 calc R . .
C9 C 1.1584(3) 0.1694(2) 0.07292(15) 0.0306(6) Uani 1 1 d . . .
H9 H 1.0884 0.1118 0.0570 0.037 Uiso 1 1 calc R . .
C10 C 1.1275(3) 0.2062(2) 0.15233(15) 0.0294(6) Uani 1 1 d . . .
C11 C 1.0275(3) 0.1533(2) 0.19364(16) 0.0335(6) Uani 1 1 d . . .
H11 H 0.9808 0.0883 0.1791 0.040 Uiso 1 1 calc R . .
C12 C 1.0101(3) 0.2154(2) 0.26070(16) 0.0373(7) Uani 1 1 d . . .
H12 H 0.9489 0.1989 0.2977 0.045 Uiso 1 1 calc R . .
C13 C 1.1002(3) 0.3063(2) 0.26230(16) 0.0341(7) Uani 1 1 d . . .
H13 H 1.1100 0.3601 0.3008 0.041 Uiso 1 1 calc R . .
C14 C 1.1740(3) 0.3021(2) 0.19522(15) 0.0302(6) Uani 1 1 d . . .
C15 C 1.3291(3) 0.0331(2) 0.13565(18) 0.0454(8) Uani 1 1 d . . .
H15A H 1.4158 -0.0057 0.1294 0.068 Uiso 1 1 calc R . .
H15B H 1.2493 -0.0165 0.1306 0.068 Uiso 1 1 calc R . .
H15C H 1.3385 0.0665 0.1867 0.068 Uiso 1 1 calc R . .
C16 C 1.4262(3) 0.1929(2) 0.07987(19) 0.0422(8) Uani 1 1 d . . .
H16A H 1.4275 0.2367 0.1263 0.063 Uiso 1 1 calc R . .
H16B H 1.4171 0.2390 0.0343 0.063 Uiso 1 1 calc R . .
H16C H 1.5141 0.1522 0.0826 0.063 Uiso 1 1 calc R . .
C17 C 1.2858(3) 0.4675(2) 0.20491(16) 0.0339(7) Uani 1 1 d . . .
H17 H 1.2354 0.4802 0.2474 0.041 Uiso 1 1 calc R . .
C18 C 1.3783(3) 0.5531(2) 0.18105(16) 0.0329(6) Uani 1 1 d . . .
C19 C 1.4635(3) 0.5379(3) 0.12206(19) 0.0478(8) Uani 1 1 d . . .
H19 H 1.4617 0.4718 0.0956 0.057 Uiso 1 1 calc R . .
C20 C 1.5502(4) 0.6197(3) 0.1025(2) 0.0588(10) Uani 1 1 d . . .
H20 H 1.6096 0.6083 0.0638 0.071 Uiso 1 1 calc R . .
C21 C 1.5509(3) 0.7183(3) 0.1392(2) 0.0519(9) Uani 1 1 d . . .
H21 H 1.6079 0.7745 0.1243 0.062 Uiso 1 1 calc R . .
C22 C 1.4677(3) 0.7336(3) 0.19772(18) 0.0435(8) Uani 1 1 d . . .
H22 H 1.4688 0.8003 0.2234 0.052 Uiso 1 1 calc R . .
C23 C 1.3829(3) 0.6515(3) 0.21887(17) 0.0419(7) Uani 1 1 d . . .
H23 H 1.3273 0.6624 0.2595 0.050 Uiso 1 1 calc R . .
Cl1 Cl 1.27816(8) 0.01124(6) -0.08365(4) 0.0412(2) Uani 1 1 d . . .

loop_
_atom_site_aniso_label
_atom_site_aniso_U_11
_atom_site_aniso_U_22
_atom_site_aniso_U_33
_atom_site_aniso_U_23
_atom_site_aniso_U_13
_atom_site_aniso_U_12
Fe1 0.0369(2) 0.0287(2) 0.0298(2) 0.00074(18) 0.00890(16) -0.00266(18)
N1 0.0423(14) 0.0309(14) 0.0298(13) -0.0058(11) 0.0070(10) 0.0003(11)
N2 0.0368(13) 0.0331(14) 0.0303(13) -0.0018(11) 0.0087(10) -0.0073(10)
C1 0.0421(16) 0.0339(17) 0.0262(15) 0.0048(13) -0.0004(12) -0.0010(13)
C2 0.0350(16) 0.0386(18) 0.0440(19) -0.0005(15) 0.0021(13) -0.0022(13)
C3 0.0411(17) 0.045(2) 0.049(2) 0.0020(17) 0.0118(14) 0.0044(15)
C4 0.0524(19) 0.0343(18) 0.0432(19) -0.0055(15) 0.0080(14) 0.0093(15)
C5 0.0501(18) 0.0272(17) 0.0397(18) 0.0066(14) 0.0046(14) 0.0011(13)
C6 0.0451(17) 0.0338(17) 0.0243(15) 0.0043(12) 0.0048(12) -0.0029(13)
C7 0.0525(18) 0.0439(19) 0.0317(17) -0.0004(14) 0.0041(14) -0.0086(15)
C8 0.0417(17) 0.0338(17) 0.0267(15) -0.0031(13) 0.0082(12) -0.0023(13)
C9 0.0362(15) 0.0280(16) 0.0279(15) -0.0044(12) 0.0054(11) -0.0065(12)
C10 0.0350(15) 0.0309(15) 0.0224(14) 0.0024(12) 0.0044(11) -0.0020(12)
C11 0.0420(16) 0.0269(15) 0.0320(16) 0.0052(13) 0.0067(12) -0.0046(13)
C12 0.0451(17) 0.0431(19) 0.0254(15) 0.0030(13) 0.0105(12) -0.0029(14)
C13 0.0430(16) 0.0354(17) 0.0240(15) -0.0034(13) 0.0047(12) -0.0049(13)
C14 0.0375(15) 0.0277(15) 0.0258(15) -0.0015(12) 0.0051(11) -0.0060(12)
C15 0.0515(18) 0.0346(18) 0.049(2) 0.0030(15) 0.0034(14) 0.0073(14)
C16 0.0407(17) 0.0394(18) 0.048(2) -0.0056(15) 0.0128(14) -0.0048(14)
C17 0.0392(16) 0.0322(17) 0.0313(16) -0.0035(13) 0.0086(12) -0.0037(13)
C18 0.0371(15) 0.0276(16) 0.0341(16) -0.0013(13) 0.0048(12) -0.0010(12)
C19 0.059(2) 0.0365(19) 0.052(2) -0.0038(16) 0.0242(16) -0.0051(15)
C20 0.072(2) 0.048(2) 0.065(2) -0.0001(19) 0.0395(19) -0.0077(18)
C21 0.058(2) 0.041(2) 0.058(2) 0.0074(17) 0.0119(17) -0.0166(16)
C22 0.0504(19) 0.0340(18) 0.045(2) -0.0042(15) 0.0014(15) -0.0107(14)
C23 0.0471(18) 0.0412(18) 0.0385(18) -0.0076(15) 0.0088(13) -0.0061(15)
Cl1 0.0579(5) 0.0335(4) 0.0327(4) -0.0030(3) 0.0082(3) 0.0013(3)

loop_
_atom_type_symbol
_atom_type_description
_atom_type_scat_dispersion_real
_atom_type_scat_dispersion_imag
_atom_type_scat_source
C C 0.0033 0.0016 'International Tables Vol C Tables 4.2.6.8 and 6.1.1.4'
H H 0.0000 0.0000 'International Tables Vol C Tables 4.2.6.8 and 6.1.1.4'
N N 0.0061 0.0033 'International Tables Vol C Tables 4.2.6.8 and 6.1.1.4'
Fe Fe 0.3463 0.8444 'International Tables Vol C Tables 4.2.6.8 and 6.1.1.4'
Cl Cl 0.1484 0.1585 'International Tables Vol C Tables 4.2.6.8 and 6.1.1.4'

loop_
_geom_angle_atom_site_label_1
_geom_angle_atom_site_label_2
_geom_angle_atom_site_label_3
_geom_angle
_geom_angle_site_symmetry_1
_geom_angle_site_symmetry_3
_geom_angle_publ_flag
C10 Fe1 C14 42.12(10) . . ?
C10 Fe1 C5 115.87(11) . . ?
C14 Fe1 C5 102.39(11) . . ?
C10 Fe1 C1 98.68(11) . . ?
C14 Fe1 C1 116.07(11) . . ?
C5 Fe1 C1 41.67(11) . . ?
C10 Fe1 C2 117.81(11) . . ?
C14 Fe1 C2 153.60(12) . . ?
C5 Fe1 C2 68.60(12) . . ?
C1 Fe1 C2 40.83(11) . . ?
C10 Fe1 C11 41.10(11) . . ?
C14 Fe1 C11 69.51(11) . . ?
C5 Fe1 C11 153.09(11) . . ?
C1 Fe1 C11 117.32(11) . . ?
C2 Fe1 C11 106.80(11) . . ?
C10 Fe1 C4 154.61(12) . . ?
C14 Fe1 C4 121.78(12) . . ?
C5 Fe1 C4 40.73(12) . . ?
C1 Fe1 C4 69.44(12) . . ?
C2 Fe1 C4 68.29(12) . . ?
C11 Fe1 C4 164.26(11) . . ?
C10 Fe1 C3 156.98(12) . . ?
C14 Fe1 C3 160.70(12) . . ?
C5 Fe1 C3 68.25(12) . . ?
C1 Fe1 C3 68.88(12) . . ?
C2 Fe1 C3 40.48(12) . . ?
C11 Fe1 C3 126.40(12) . . ?
C4 Fe1 C3 40.38(12) . . ?
C10 Fe1 C13 69.67(11) . . ?
C14 Fe1 C13 41.22(11) . . ?
C5 Fe1 C13 122.99(11) . . ?
C1 Fe1 C13 155.58(11) . . ?
C2 Fe1 C13 163.56(12) . . ?
C11 Fe1 C13 68.44(11) . . ?
C4 Fe1 C13 111.80(12) . . ?
C3 Fe1 C13 128.89(12) . . ?
C10 Fe1 C12 69.06(11) . . ?
C14 Fe1 C12 68.90(11) . . ?
C5 Fe1 C12 161.80(12) . . ?
C1 Fe1 C12 156.41(12) . . ?
C2 Fe1 C12 126.15(12) . . ?
C11 Fe1 C12 40.56(11) . . ?
C4 Fe1 C12 129.47(12) . . ?
C3 Fe1 C12 114.69(12) . . ?
C13 Fe1 C12 40.24(11) . . ?
C16 N1 C15 110.3(2) . . ?
C16 N1 C9 115.8(2) . . ?
C15 N1 C9 111.9(2) . . ?
C17 N2 C14 118.7(2) . . ?
C2 C1 C5 106.4(3) . . ?
C2 C1 C6 127.8(3) . . ?
C5 C1 C6 125.7(3) . . ?
C2 C1 Fe1 69.99(16) . . ?
C5 C1 Fe1 69.07(15) . . ?
C6 C1 Fe1 123.32(19) . . ?
C3 C2 C1 109.0(3) . . ?
C3 C2 Fe1 70.19(17) . . ?
C1 C2 Fe1 69.18(15) . . ?
C4 C3 C2 108.4(3) . . ?
C4 C3 Fe1 69.79(16) . . ?
C2 C3 Fe1 69.33(16) . . ?
C3 C4 C5 107.6(3) . . ?
C3 C4 Fe1 69.83(17) . . ?
C5 C4 Fe1 68.72(16) . . ?
C4 C5 C1 108.6(3) . . ?
C4 C5 Fe1 70.55(17) . . ?
C1 C5 Fe1 69.26(16) . . ?
C1 C6 C7 111.9(2) . . ?
C1 C6 C8 112.8(2) . . ?
C7 C6 C8 112.5(2) . . ?
C9 C8 C6 113.9(2) . . ?
C10 C9 N1 113.2(2) . . ?
C10 C9 C8 114.7(2) . . ?
N1 C9 C8 110.8(2) . . ?
C11 C10 C14 107.6(2) . . ?
C11 C10 C9 122.5(2) . . ?
C14 C10 C9 129.5(2) . . ?
C11 C10 Fe1 70.85(16) . . ?
C14 C10 Fe1 69.31(15) . . ?
C9 C10 Fe1 119.52(18) . . ?
C10 C11 C12 108.4(2) . . ?
C10 C11 Fe1 68.05(15) . . ?
C12 C11 Fe1 70.47(16) . . ?
C13 C12 C11 108.5(2) . . ?
C13 C12 Fe1 69.54(16) . . ?
C11 C12 Fe1 68.97(16) . . ?
C12 C13 C14 108.2(2) . . ?
C12 C13 Fe1 70.21(15) . . ?
C14 C13 Fe1 67.96(15) . . ?
N2 C14 C13 128.7(2) . . ?
N2 C14 C10 123.9(2) . . ?
C13 C14 C10 107.4(2) . . ?
N2 C14 Fe1 123.88(19) . . ?
C13 C14 Fe1 70.82(15) . . ?
C10 C14 Fe1 68.57(14) . . ?
N2 C17 C18 122.9(3) . . ?
C23 C18 C19 118.7(3) . . ?
C23 C18 C17 119.3(3) . . ?
C19 C18 C17 122.0(3) . . ?
C20 C19 C18 120.0(3) . . ?
C19 C20 C21 120.7(3) . . ?
C22 C21 C20 119.6(3) . . ?
C21 C22 C23 120.2(3) . . ?
C22 C23 C18 120.8(3) . . ?

loop_
_geom_bond_atom_site_label_1
_geom_bond_atom_site_label_2
_geom_bond_distance
_geom_bond_site_symmetry_2
_geom_bond_publ_flag
Fe1 C10 2.002(3) . ?
Fe1 C14 2.012(3) . ?
Fe1 C5 2.026(3) . ?
Fe1 C1 2.029(3) . ?
Fe1 C2 2.040(3) . ?
Fe1 C11 2.039(3) . ?
Fe1 C4 2.050(3) . ?
Fe1 C3 2.051(3) . ?
Fe1 C13 2.051(3) . ?
Fe1 C12 2.059(3) . ?
N1 C16 1.480(3) . ?
N1 C15 1.491(4) . ?
N1 C9 1.516(3) . ?
N2 C17 1.270(3) . ?
N2 C14 1.411(3) . ?
C1 C2 1.419(4) . ?
C1 C5 1.442(4) . ?
C1 C6 1.511(4) . ?
C2 C3 1.415(4) . ?
C3 C4 1.415(4) . ?
C4 C5 1.419(4) . ?
C6 C7 1.524(4) . ?
C6 C8 1.539(4) . ?
C8 C9 1.536(4) . ?
C9 C10 1.512(4) . ?
C10 C11 1.419(4) . ?
C10 C14 1.443(4) . ?
C11 C12 1.421(4) . ?
C12 C13 1.414(4) . ?
C13 C14 1.431(4) . ?
C17 C18 1.471(4) . ?
C18 C23 1.386(4) . ?
C18 C19 1.392(4) . ?
C19 C20 1.376(4) . ?
C20 C21 1.379(5) . ?
C21 C22 1.373(5) . ?
C22 C23 1.377(4) . ?

loop_
_geom_torsion_atom_site_label_1
_geom_torsion_atom_site_label_2
_geom_torsion_atom_site_label_3
_geom_torsion_atom_site_label_4
_geom_torsion
_geom_torsion_site_symmetry_1
_geom_torsion_site_symmetry_2
_geom_torsion_site_symmetry_3
_geom_torsion_site_symmetry_4
_geom_torsion_publ_flag
C10 Fe1 C1 C2 123.05(18) . . . . ?
C14 Fe1 C1 C2 163.53(17) . . . . ?
C5 Fe1 C1 C2 -117.4(2) . . . . ?
C11 Fe1 C1 C2 84.24(19) . . . . ?
C4 Fe1 C1 C2 -80.20(19) . . . . ?
C3 Fe1 C1 C2 -36.86(18) . . . . ?
C13 Fe1 C1 C2 -177.9(3) . . . . ?
C12 Fe1 C1 C2 66.7(3) . . . . ?
C10 Fe1 C1 C5 -119.50(17) . . . . ?
C14 Fe1 C1 C5 -79.03(18) . . . . ?
C2 Fe1 C1 C5 117.4(2) . . . . ?
C11 Fe1 C1 C5 -158.32(16) . . . . ?
C4 Fe1 C1 C5 37.25(17) . . . . ?
C3 Fe1 C1 C5 80.59(18) . . . . ?
C13 Fe1 C1 C5 -60.4(3) . . . . ?
C12 Fe1 C1 C5 -175.9(3) . . . . ?
C10 Fe1 C1 C6 0.3(2) . . . . ?
C14 Fe1 C1 C6 40.7(3) . . . . ?
C5 Fe1 C1 C6 119.8(3) . . . . ?
C2 Fe1 C1 C6 -122.8(3) . . . . ?
C11 Fe1 C1 C6 -38.5(3) . . . . ?
C4 Fe1 C1 C6 157.0(3) . . . . ?
C3 Fe1 C1 C6 -159.6(3) . . . . ?
C13 Fe1 C1 C6 59.4(4) . . . . ?
C12 Fe1 C1 C6 -56.1(4) . . . . ?
C5 C1 C2 C3 -0.7(3) . . . . ?
C6 C1 C2 C3 176.3(3) . . . . ?
Fe1 C1 C2 C3 59.0(2) . . . . ?
C5 C1 C2 Fe1 -59.77(18) . . . . ?
C6 C1 C2 Fe1 117.2(3) . . . . ?
C10 Fe1 C2 C3 170.01(17) . . . . ?
C14 Fe1 C2 C3 -155.4(2) . . . . ?
C5 Fe1 C2 C3 -81.14(19) . . . . ?
C1 Fe1 C2 C3 -120.5(3) . . . . ?
C11 Fe1 C2 C3 126.95(18) . . . . ?
C4 Fe1 C2 C3 -37.20(18) . . . . ?
C13 Fe1 C2 C3 56.4(5) . . . . ?
C12 Fe1 C2 C3 86.6(2) . . . . ?
C10 Fe1 C2 C1 -69.5(2) . . . . ?
C14 Fe1 C2 C1 -35.0(3) . . . . ?
C5 Fe1 C2 C1 39.32(17) . . . . ?
C11 Fe1 C2 C1 -112.58(18) . . . . ?
C4 Fe1 C2 C1 83.26(19) . . . . ?
C3 Fe1 C2 C1 120.5(3) . . . . ?
C13 Fe1 C2 C1 176.9(4) . . . . ?
C12 Fe1 C2 C1 -152.92(17) . . . . ?
C1 C2 C3 C4 0.6(3) . . . . ?
Fe1 C2 C3 C4 59.0(2) . . . . ?
C1 C2 C3 Fe1 -58.4(2) . . . . ?
C10 Fe1 C3 C4 -143.0(3) . . . . ?
C14 Fe1 C3 C4 26.1(4) . . . . ?
C5 Fe1 C3 C4 -37.79(17) . . . . ?
C1 Fe1 C3 C4 -82.71(19) . . . . ?
C2 Fe1 C3 C4 -119.9(3) . . . . ?
C11 Fe1 C3 C4 168.23(17) . . . . ?
C13 Fe1 C3 C4 77.8(2) . . . . ?
C12 Fe1 C3 C4 122.65(18) . . . . ?
C10 Fe1 C3 C2 -23.1(4) . . . . ?
C14 Fe1 C3 C2 146.0(3) . . . . ?
C5 Fe1 C3 C2 82.09(19) . . . . ?
C1 Fe1 C3 C2 37.17(18) . . . . ?
C11 Fe1 C3 C2 -71.9(2) . . . . ?
C4 Fe1 C3 C2 119.9(3) . . . . ?
C13 Fe1 C3 C2 -162.36(17) . . . . ?
C12 Fe1 C3 C2 -117.48(18) . . . . ?
C2 C3 C4 C5 -0.2(3) . . . . ?
Fe1 C3 C4 C5 58.5(2) . . . . ?
C2 C3 C4 Fe1 -58.8(2) . . . . ?
C10 Fe1 C4 C3 146.7(2) . . . . ?
C14 Fe1 C4 C3 -170.15(17) . . . . ?
C5 Fe1 C4 C3 119.3(3) . . . . ?
C1 Fe1 C4 C3 81.20(19) . . . . ?
C2 Fe1 C4 C3 37.29(18) . . . . ?
C11 Fe1 C4 C3 -37.3(5) . . . . ?
C13 Fe1 C4 C3 -124.99(18) . . . . ?
C12 Fe1 C4 C3 -82.3(2) . . . . ?
C10 Fe1 C4 C5 27.4(3) . . . . ?
C14 Fe1 C4 C5 70.6(2) . . . . ?
C1 Fe1 C4 C5 -38.08(17) . . . . ?
C2 Fe1 C4 C5 -81.99(19) . . . . ?
C11 Fe1 C4 C5 -156.5(4) . . . . ?
C3 Fe1 C4 C5 -119.3(3) . . . . ?
C13 Fe1 C4 C5 115.73(18) . . . . ?
C12 Fe1 C4 C5 158.37(17) . . . . ?
C3 C4 C5 C1 -0.2(3) . . . . ?
Fe1 C4 C5 C1 59.00(19) . . . . ?
C3 C4 C5 Fe1 -59.2(2) . . . . ?
C2 C1 C5 C4 0.6(3) . . . . ?
C6 C1 C5 C4 -176.5(3) . . . . ?
Fe1 C1 C5 C4 -59.8(2) . . . . ?
C2 C1 C5 Fe1 60.36(18) . . . . ?
C6 C1 C5 Fe1 -116.7(3) . . . . ?
C10 Fe1 C5 C4 -167.32(17) . . . . ?
C14 Fe1 C5 C4 -124.84(18) . . . . ?
C1 Fe1 C5 C4 119.7(2) . . . . ?
C2 Fe1 C5 C4 81.15(19) . . . . ?
C11 Fe1 C5 C4 166.2(2) . . . . ?
C3 Fe1 C5 C4 37.47(18) . . . . ?
C13 Fe1 C5 C4 -85.7(2) . . . . ?
C12 Fe1 C5 C4 -65.6(4) . . . . ?
C10 Fe1 C5 C1 72.98(18) . . . . ?
C14 Fe1 C5 C1 115.47(17) . . . . ?
C2 Fe1 C5 C1 -38.55(17) . . . . ?
C11 Fe1 C5 C1 46.5(3) . . . . ?
C4 Fe1 C5 C1 -119.7(2) . . . . ?
C3 Fe1 C5 C1 -82.23(18) . . . . ?
C13 Fe1 C5 C1 154.61(16) . . . . ?
C12 Fe1 C5 C1 174.7(3) . . . . ?
C2 C1 C6 C7 10.9(4) . . . . ?
C5 C1 C6 C7 -172.6(2) . . . . ?
Fe1 C1 C6 C7 100.5(3) . . . . ?
C2 C1 C6 C8 -117.1(3) . . . . ?
C5 C1 C6 C8 59.3(4) . . . . ?
Fe1 C1 C6 C8 -27.6(3) . . . . ?
C1 C6 C8 C9 65.2(3) . . . . ?
C7 C6 C8 C9 -62.6(3) . . . . ?
C16 N1 C9 C10 -77.5(3) . . . . ?
C15 N1 C9 C10 50.1(3) . . . . ?
C16 N1 C9 C8 52.9(3) . . . . ?
C15 N1 C9 C8 -179.5(2) . . . . ?
C6 C8 C9 C10 -72.6(3) . . . . ?
C6 C8 C9 N1 157.7(2) . . . . ?
N1 C9 C10 C11 -108.6(3) . . . . ?
C8 C9 C10 C11 122.9(3) . . . . ?
N1 C9 C10 C14 79.8(3) . . . . ?
C8 C9 C10 C14 -48.7(4) . . . . ?
N1 C9 C10 Fe1 166.36(17) . . . . ?
C8 C9 C10 Fe1 37.9(3) . . . . ?
C14 Fe1 C10 C11 118.3(2) . . . . ?
C5 Fe1 C10 C11 -162.13(16) . . . . ?
C1 Fe1 C10 C11 -122.10(17) . . . . ?
C2 Fe1 C10 C11 -83.82(18) . . . . ?
C4 Fe1 C10 C11 178.4(2) . . . . ?
C3 Fe1 C10 C11 -67.1(3) . . . . ?
C13 Fe1 C10 C11 80.12(17) . . . . ?
C12 Fe1 C10 C11 36.99(16) . . . . ?
C5 Fe1 C10 C14 79.59(18) . . . . ?
C1 Fe1 C10 C14 119.62(16) . . . . ?
C2 Fe1 C10 C14 157.90(16) . . . . ?
C11 Fe1 C10 C14 -118.3(2) . . . . ?
C4 Fe1 C10 C14 60.1(3) . . . . ?
C3 Fe1 C10 C14 174.7(3) . . . . ?
C13 Fe1 C10 C14 -38.16(15) . . . . ?
C12 Fe1 C10 C14 -81.29(17) . . . . ?
C14 Fe1 C10 C9 -124.6(3) . . . . ?
C5 Fe1 C10 C9 -45.0(2) . . . . ?
C1 Fe1 C10 C9 -4.9(2) . . . . ?
C2 Fe1 C10 C9 33.3(2) . . . . ?
C11 Fe1 C10 C9 117.2(3) . . . . ?
C4 Fe1 C10 C9 -64.5(3) . . . . ?
C3 Fe1 C10 C9 50.1(4) . . . . ?
C13 Fe1 C10 C9 -162.7(2) . . . . ?
C12 Fe1 C10 C9 154.2(2) . . . . ?
C14 C10 C11 C12 0.7(3) . . . . ?
C9 C10 C11 C12 -172.5(2) . . . . ?
Fe1 C10 C11 C12 -59.11(19) . . . . ?
C14 C10 C11 Fe1 59.82(18) . . . . ?
C9 C10 C11 Fe1 -113.4(2) . . . . ?
C14 Fe1 C11 C10 -39.09(16) . . . . ?
C5 Fe1 C11 C10 37.6(3) . . . . ?
C1 Fe1 C11 C10 70.49(18) . . . . ?
C2 Fe1 C11 C10 113.29(17) . . . . ?
C4 Fe1 C11 C10 -177.4(4) . . . . ?
C3 Fe1 C11 C10 153.42(16) . . . . ?
C13 Fe1 C11 C10 -83.38(17) . . . . ?
C12 Fe1 C11 C10 -120.2(2) . . . . ?
C10 Fe1 C11 C12 120.2(2) . . . . ?
C14 Fe1 C11 C12 81.12(17) . . . . ?
C5 Fe1 C11 C12 157.8(2) . . . . ?
C1 Fe1 C11 C12 -169.31(16) . . . . ?
C2 Fe1 C11 C12 -126.50(17) . . . . ?
C4 Fe1 C11 C12 -57.2(5) . . . . ?
C3 Fe1 C11 C12 -86.4(2) . . . . ?
C13 Fe1 C11 C12 36.82(16) . . . . ?
C10 C11 C12 C13 -0.8(3) . . . . ?
Fe1 C11 C12 C13 -58.5(2) . . . . ?
C10 C11 C12 Fe1 57.62(19) . . . . ?
C10 Fe1 C12 C13 82.90(18) . . . . ?
C14 Fe1 C12 C13 37.62(16) . . . . ?
C5 Fe1 C12 C13 -26.5(4) . . . . ?
C1 Fe1 C12 C13 144.7(3) . . . . ?
C2 Fe1 C12 C13 -167.27(17) . . . . ?
C11 Fe1 C12 C13 120.4(2) . . . . ?
C4 Fe1 C12 C13 -76.8(2) . . . . ?
C3 Fe1 C12 C13 -121.77(18) . . . . ?
C10 Fe1 C12 C11 -37.47(16) . . . . ?
C14 Fe1 C12 C11 -82.75(17) . . . . ?
C5 Fe1 C12 C11 -146.8(3) . . . . ?
C1 Fe1 C12 C11 24.3(4) . . . . ?
C2 Fe1 C12 C11 72.4(2) . . . . ?
C4 Fe1 C12 C11 162.82(16) . . . . ?
C3 Fe1 C12 C11 117.86(18) . . . . ?
C13 Fe1 C12 C11 -120.4(2) . . . . ?
C11 C12 C13 C14 0.6(3) . . . . ?
Fe1 C12 C13 C14 -57.47(19) . . . . ?
C11 C12 C13 Fe1 58.10(19) . . . . ?
C10 Fe1 C13 C12 -81.24(18) . . . . ?
C14 Fe1 C13 C12 -120.2(2) . . . . ?
C5 Fe1 C13 C12 170.44(17) . . . . ?
C1 Fe1 C13 C12 -146.0(3) . . . . ?
C2 Fe1 C13 C12 38.9(5) . . . . ?
C11 Fe1 C13 C12 -37.10(17) . . . . ?
C4 Fe1 C13 C12 125.96(18) . . . . ?
C3 Fe1 C13 C12 83.0(2) . . . . ?
C10 Fe1 C13 C14 38.96(16) . . . . ?
C5 Fe1 C13 C14 -69.35(19) . . . . ?
C1 Fe1 C13 C14 -25.8(4) . . . . ?
C2 Fe1 C13 C14 159.1(4) . . . . ?
C11 Fe1 C13 C14 83.10(17) . . . . ?
C4 Fe1 C13 C14 -113.84(17) . . . . ?
C3 Fe1 C13 C14 -156.83(17) . . . . ?
C12 Fe1 C13 C14 120.2(2) . . . . ?
C17 N2 C14 C13 -9.4(4) . . . . ?
C17 N2 C14 C10 167.8(2) . . . . ?
C17 N2 C14 Fe1 82.4(3) . . . . ?
C12 C13 C14 N2 177.4(3) . . . . ?
Fe1 C13 C14 N2 118.5(3) . . . . ?
C12 C13 C14 C10 -0.2(3) . . . . ?
Fe1 C13 C14 C10 -59.05(17) . . . . ?
C12 C13 C14 Fe1 58.85(19) . . . . ?
C11 C10 C14 N2 -178.0(2) . . . . ?
C9 C10 C14 N2 -5.5(4) . . . . ?
Fe1 C10 C14 N2 -117.2(3) . . . . ?
C11 C10 C14 C13 -0.3(3) . . . . ?
C9 C10 C14 C13 172.3(3) . . . . ?
Fe1 C10 C14 C13 60.48(18) . . . . ?
C11 C10 C14 Fe1 -60.80(18) . . . . ?
C9 C10 C14 Fe1 111.8(3) . . . . ?
C10 Fe1 C14 N2 117.3(3) . . . . ?
C5 Fe1 C14 N2 2.2(2) . . . . ?
C1 Fe1 C14 N2 44.2(3) . . . . ?
C2 Fe1 C14 N2 68.8(4) . . . . ?
C11 Fe1 C14 N2 155.4(3) . . . . ?
C4 Fe1 C14 N2 -36.8(3) . . . . ?
C3 Fe1 C14 N2 -56.4(5) . . . . ?
C13 Fe1 C14 N2 -124.3(3) . . . . ?
C12 Fe1 C14 N2 -161.1(3) . . . . ?
C10 Fe1 C14 C13 -118.5(2) . . . . ?
C5 Fe1 C14 C13 126.52(17) . . . . ?
C1 Fe1 C14 C13 168.45(16) . . . . ?
C2 Fe1 C14 C13 -166.9(2) . . . . ?
C11 Fe1 C14 C13 -80.28(17) . . . . ?
C4 Fe1 C14 C13 87.47(18) . . . . ?
C3 Fe1 C14 C13 67.9(4) . . . . ?
C12 Fe1 C14 C13 -36.76(16) . . . . ?
C5 Fe1 C14 C10 -115.03(16) . . . . ?
C1 Fe1 C14 C10 -73.09(18) . . . . ?
C2 Fe1 C14 C10 -48.4(3) . . . . ?
C11 Fe1 C14 C10 38.17(15) . . . . ?
C4 Fe1 C14 C10 -154.08(16) . . . . ?
C3 Fe1 C14 C10 -173.7(3) . . . . ?
C13 Fe1 C14 C10 118.5(2) . . . . ?
C12 Fe1 C14 C10 81.69(17) . . . . ?
C14 N2 C17 C18 -176.8(2) . . . . ?
N2 C17 C18 C23 176.5(3) . . . . ?
N2 C17 C18 C19 -4.3(4) . . . . ?
C23 C18 C19 C20 0.2(5) . . . . ?
C17 C18 C19 C20 -178.9(3) . . . . ?
C18 C19 C20 C21 -1.9(5) . . . . ?
C19 C20 C21 C22 2.3(6) . . . . ?
C20 C21 C22 C23 -0.9(5) . . . . ?
C21 C22 C23 C18 -0.9(5) . . . . ?
C19 C18 C23 C22 1.2(4) . . . . ?
C17 C18 C23 C22 -179.6(3) . . . . ?
